data_4032251
loop_
_publ_author_name
'Ibarra-Rodr\?i Guez, Marisol'
'Mu\~noz-Flores, Blanca M'
'Dias, H. V. Rasika'
'S\'anchez, Mario'
'Gomez-Trevi\~no, Alberto'
'Santillan, Rosa'
'Farf\'an, Norberto'
'Jim\'enez-P\'erez, V\'ictor M'

_publ_section_title
;
 Fluorescent Molecular Rotors of Organoboron Compounds from Schiff Bases:
 Synthesis, Viscosity, Reversible Thermochromism, Cytotoxicity, and
 Bioimaging Cells.
;
_journal_issue 5
_journal_name_full 'The Journal of organic chemistry'
_journal_page_first 2375
_journal_page_last 2385
_journal_paper_doi 10.1021/acs.joc.6b02802
_journal_volume 82
_journal_year 2017
_chemical_formula_moiety 'C35 H46 B N O2'
_chemical_formula_sum 'C35 H46 B N O2'
_chemical_formula_weight 523.54
_space_group_crystal_system monoclinic
_space_group_IT_number 14
_space_group_name_Hall '-P 2yn'
_space_group_name_H-M_alt 'P 1 21/n 1'
_symmetry_space_group_name_Hall '-P 2yn'
_symmetry_space_group_name_H-M 'P 1 21/n 1'
_atom_sites_solution_hydrogens geom
_atom_sites_solution_primary direct
_audit_creation_date 2016-11-04
_audit_creation_method
;
Olex2 1.2
(compiled 2016.09.09 svn.r3337 for OlexSys, GUI svn.r5227)
;
_cell_angle_alpha 90
_cell_angle_beta 112.1797(12)
_cell_angle_gamma 90
_cell_formula_units_Z 4
_cell_length_a 12.6934(11)
_cell_length_b 18.5229(16)
_cell_length_c 14.3034(12)
_cell_measurement_reflns_used 9742
_cell_measurement_temperature 100(2)
_cell_measurement_theta_max 27.58
_cell_measurement_theta_min 2.93
_cell_volume 3114.1(5)
_computing_cell_refinement 'SAINT v8.34A (Bruker, 2013)'
_computing_data_reduction 'SAINT v8.34A (Bruker, 2013)'
_computing_molecular_graphics 'Olex2 (Dolomanov et al., 2009)'
_computing_publication_material 'Olex2 (Dolomanov et al., 2009)'
_computing_structure_refinement 'ShelXL (Sheldrick, 2015)'
_computing_structure_solution 'ShelXS (Sheldrick, 2008)'
_diffrn_ambient_temperature 100.62
_diffrn_measured_fraction_theta_full 0.995
_diffrn_measured_fraction_theta_max 0.995
_diffrn_measurement_device_type 'Bruker APEX-II CCD'
_diffrn_measurement_method '\f and \w scans'
_diffrn_radiation_type MoK\a
_diffrn_radiation_wavelength 0.71073
_diffrn_reflns_av_R_equivalents 0.0282
_diffrn_reflns_av_unetI/netI 0.0221
_diffrn_reflns_Laue_measured_fraction_full 0.995
_diffrn_reflns_Laue_measured_fraction_max 0.995
_diffrn_reflns_limit_h_max 16
_diffrn_reflns_limit_h_min -16
_diffrn_reflns_limit_k_max 23
_diffrn_reflns_limit_k_min -23
_diffrn_reflns_limit_l_max 18
_diffrn_reflns_limit_l_min -18
_diffrn_reflns_number 32281
_diffrn_reflns_point_group_measured_fraction_full 0.995
_diffrn_reflns_point_group_measured_fraction_max 0.995
_diffrn_reflns_theta_full 26.000
_diffrn_reflns_theta_max 26.999
_diffrn_reflns_theta_min 2.931
_diffrn_standards_number 0
_exptl_absorpt_coefficient_mu 0.067
_exptl_absorpt_correction_T_max 0.7456
_exptl_absorpt_correction_T_min 0.6917
_exptl_absorpt_correction_type multi-scan
_exptl_absorpt_process_details
;
SADABS-2014/5 (Bruker,2014/5) was used for absorption correction.
wR2(int) was 0.0567 before and 0.0513 after correction.
The Ratio of minimum to maximum transmission is 0.9277.
The \l/2 correction factor is 0.00150.
;
_exptl_crystal_colour orange
_exptl_crystal_colour_primary orange
_exptl_crystal_density_diffrn 1.117
_exptl_crystal_description block
_exptl_crystal_F_000 1136
_exptl_crystal_size_max 0.43
_exptl_crystal_size_mid 0.41
_exptl_crystal_size_min 0.28
_refine_diff_density_max 0.492
_refine_diff_density_min -0.500
_refine_diff_density_rms 0.043
_refine_ls_extinction_method none
_refine_ls_goodness_of_fit_ref 1.033
_refine_ls_hydrogen_treatment constr
_refine_ls_matrix_type full
_refine_ls_number_parameters 383
_refine_ls_number_reflns 6763
_refine_ls_number_restraints 41
_refine_ls_restrained_S_all 1.065
_refine_ls_R_factor_all 0.0596
_refine_ls_R_factor_gt 0.0529
_refine_ls_shift/su_max 0.001
_refine_ls_shift/su_mean 0.000
_refine_ls_structure_factor_coef Fsqd
_refine_ls_weighting_details 'w=1/[\s^2^(Fo^2^)+(0.0560P)^2^+1.9072P] where P=(Fo^2^+2Fc^2^)/3'
_refine_ls_weighting_scheme calc
_refine_ls_wR_factor_gt 0.1298
_refine_ls_wR_factor_ref 0.1355
_reflns_Friedel_coverage 0.000
_reflns_number_gt 5946
_reflns_number_total 6763
_reflns_threshold_expression 'I > 2\s(I)'
_cod_data_source_file jo6b02802_si_001.cif
_cod_data_source_block rad267_0m
_cod_database_code 4032251
_shelx_space_group_comment
;
The symmetry employed for this shelxl refinement is uniquely defined
by the following loop, which should always be used as a source of
symmetry information in preference to the above space-group names.
They are only intended as comments.
;
_shelx_estimated_absorpt_t_max 0.981
_shelx_estimated_absorpt_t_min 0.972
_olex2_refinement_description
;
1. Fixed Uiso
 At 1.2 times of:
  All C(H) groups
 At 1.5 times of:
  All C(H,H,H) groups
2. Restrained distances
 N1-B1 \\sim N1A-B1
 with sigma of 0.005
 N1-C16 \\sim N1A-C2
 with sigma of 0.005
 C16-C1A \\sim C2-C1
 with sigma of 0.005
 N1-C1 \\sim N1A-C1A
 with sigma of 0.005
3. Rigid bond restraints
 C16, C17
 with sigma for 1-2 distances of 0.008 and sigma for 1-3 distances of 0.008
4. Uiso/Uaniso restraints and constraints
C16 \\sim C17: within 1.7A with sigma of 0.01 and sigma for terminal atoms of
0.01
Uanis(O2) \\sim Ueq, Uanis(O1) \\sim Ueq: with sigma of 0.01 and sigma for
terminal atoms of 0.01
Uanis(C17) \\sim Ueq, Uanis(C16) \\sim Ueq, Uanis(C1A) \\sim Ueq: with sigma of
0.005 and sigma for terminal atoms of 0.005
5. Others
 Sof(C1A)=Sof(H1A)=Sof(N1A)=1-FVAR(1)
 Sof(N1)=Sof(C1)=Sof(H1)=FVAR(1)
6.a Aromatic/amide H refined with riding coordinates:
 C1(H1), C5(H5), C7(H7), C19(H19), C21(H21), C31(H31), C32(H32), C33(H33),
 C34(H34), C35(H35), C1A(H1A)
6.b Idealised Me refined as rotating group:
 C9(H9A,H9B,H9C), C10(H10A,H10B,H10C), C11(H11A,H11B,H11C), C13(H13A,H13B,
 H13C), C14(H14A,H14B,H14C), C15(H15A,H15B,H15C), C23(H23A,H23B,H23C), C24(H24A,
 H24B,H24C), C25(H25A,H25B,H25C), C27(H27A,H27B,H27C), C28(H28A,H28B,H28C),
 C29(H29A,H29B,H29C)
;
_shelx_shelxl_version_number 2014/7
_olex2_submission_special_instructions 'No special instructions were received'

loop_
_space_group_symop_operation_xyz
'x, y, z'
'-x+1/2, y+1/2, -z+1/2'
'-x, -y, -z'
'x-1/2, -y-1/2, z-1/2'

loop_
_atom_site_label
_atom_site_type_symbol
_atom_site_fract_x
_atom_site_fract_y
_atom_site_fract_z
_atom_site_U_iso_or_equiv
_atom_site_adp_type
_atom_site_occupancy
_atom_site_site_symmetry_order
_atom_site_calc_flag
_atom_site_refinement_flags_posn
_atom_site_refinement_flags_adp
_atom_site_refinement_flags_occupancy
_atom_site_disorder_assembly
_atom_site_disorder_group
O1 O 0.11439(9) 0.10088(5) 0.80904(7) 0.0281(2) Uani 1 1 d . U . . .
O2 O -0.02022(9) 0.00894(6) 0.71197(8) 0.0346(3) Uani 1 1 d . U . . .
N1 N -0.03140(13) 0.03926(8) 0.86169(11) 0.0187(4) Uani 0.750(4) 1 d D . P A 1
C1 C -0.01507(16) 0.08315(10) 0.93495(13) 0.0211(5) Uani 0.750(4) 1 d D . P A 1
H1 H -0.0632 0.0841 0.9722 0.025 Uiso 0.750(4) 1 calc R . P A 1
C2 C 0.08343(12) 0.13236(7) 0.95803(11) 0.0278(3) Uani 1 1 d D . . . .
C3 C 0.13643(12) 0.14482(7) 0.88957(10) 0.0270(3) Uani 1 1 d . . . . .
C4 C 0.20797(11) 0.20581(7) 0.90306(10) 0.0251(3) Uani 1 1 d . . . . .
C5 C 0.22510(11) 0.24790(7) 0.98784(10) 0.0231(3) Uani 1 1 d . . . . .
H5 H 0.2737 0.2886 0.9984 0.028 Uiso 1 1 calc R . . . .
C6 C 0.17587(11) 0.23473(7) 1.05933(10) 0.0236(3) Uani 1 1 d . . . . .
C7 C 0.10331(12) 0.17651(7) 1.04195(11) 0.0260(3) Uani 1 1 d . . . . .
H7 H 0.0667 0.1664 1.0874 0.031 Uiso 1 1 calc R . . . .
C8 C 0.26118(14) 0.22441(9) 0.82637(12) 0.0327(3) Uani 1 1 d . . . . .
C9 C 0.16681(16) 0.23463(9) 0.72128(12) 0.0381(4) Uani 1 1 d . . . . .
H9A H 0.1225 0.1900 0.7010 0.057 Uiso 1 1 calc GR . . . .
H9B H 0.2012 0.2462 0.6722 0.057 Uiso 1 1 calc GR . . . .
H9C H 0.1166 0.2742 0.7238 0.057 Uiso 1 1 calc GR . . . .
C10 C 0.34123(16) 0.16309(11) 0.82185(15) 0.0456(4) Uani 1 1 d . . . . .
H10A H 0.3984 0.1544 0.8896 0.068 Uiso 1 1 calc GR . . . .
H10B H 0.3792 0.1769 0.7763 0.068 Uiso 1 1 calc GR . . . .
H10C H 0.2969 0.1190 0.7968 0.068 Uiso 1 1 calc GR . . . .
C11 C 0.33059(15) 0.29419(10) 0.85431(14) 0.0425(4) Uani 1 1 d . . . . .
H11A H 0.2811 0.3341 0.8571 0.064 Uiso 1 1 calc GR . . . .
H11B H 0.3627 0.3047 0.8033 0.064 Uiso 1 1 calc GR . . . .
H11C H 0.3924 0.2885 0.9204 0.064 Uiso 1 1 calc GR . . . .
C12 C 0.19937(13) 0.28588(8) 1.14937(11) 0.0298(3) Uani 1 1 d . . . . .
C13 C 0.1450(3) 0.25938(12) 1.22171(17) 0.0665(7) Uani 1 1 d . . . . .
H13A H 0.0626 0.2552 1.1855 0.100 Uiso 1 1 calc GR . . . .
H13B H 0.1611 0.2938 1.2774 0.100 Uiso 1 1 calc GR . . . .
H13C H 0.1765 0.2121 1.2487 0.100 Uiso 1 1 calc GR . . . .
C14 C 0.15044(16) 0.36030(9) 1.11016(13) 0.0392(4) Uani 1 1 d . . . . .
H14A H 0.1864 0.3790 1.0654 0.059 Uiso 1 1 calc GR . . . .
H14B H 0.1653 0.3933 1.1673 0.059 Uiso 1 1 calc GR . . . .
H14C H 0.0682 0.3563 1.0727 0.059 Uiso 1 1 calc GR . . . .
C15 C 0.32706(17) 0.29413(11) 1.20876(15) 0.0557(6) Uani 1 1 d . . . . .
H15A H 0.3597 0.2471 1.2362 0.084 Uiso 1 1 calc GR . . . .
H15B H 0.3400 0.3283 1.2643 0.084 Uiso 1 1 calc GR . . . .
H15C H 0.3634 0.3122 1.1639 0.084 Uiso 1 1 calc GR . . . .
C16 C -0.13460(12) 0.00347(7) 0.80605(13) 0.0344(4) Uani 1 1 d D U . . .
C17 C -0.12003(12) -0.01313(8) 0.71642(12) 0.0320(3) Uani 1 1 d . U . . .
C18 C -0.20634(12) -0.04898(8) 0.63921(12) 0.0286(3) Uani 1 1 d . . . . .
C19 C -0.30530(11) -0.06380(7) 0.65773(10) 0.0238(3) Uani 1 1 d . . . . .
H19 H -0.3652 -0.0882 0.6063 0.029 Uiso 1 1 calc R . . . .
C20 C -0.32292(12) -0.04563(7) 0.74539(10) 0.0253(3) Uani 1 1 d . . . . .
C21 C -0.23374(13) -0.01121(7) 0.82187(11) 0.0297(3) Uani 1 1 d . . . . .
H21 H -0.2408 0.0019 0.8834 0.036 Uiso 1 1 calc R . . . .
C22 C -0.19192(13) -0.07054(9) 0.54149(13) 0.0354(4) Uani 1 1 d . . . . .
C23 C -0.29430(15) -0.11276(11) 0.47117(13) 0.0433(4) Uani 1 1 d . . . . .
H23A H -0.3030 -0.1572 0.5048 0.065 Uiso 1 1 calc GR . . . .
H23B H -0.2826 -0.1250 0.4091 0.065 Uiso 1 1 calc GR . . . .
H23C H -0.3630 -0.0832 0.4544 0.065 Uiso 1 1 calc GR . . . .
C24 C -0.17700(16) -0.00273(11) 0.48526(15) 0.0471(5) Uani 1 1 d . . . . .
H24A H -0.2463 0.0266 0.4650 0.071 Uiso 1 1 calc GR . . . .
H24B H -0.1629 -0.0173 0.4251 0.071 Uiso 1 1 calc GR . . . .
H24C H -0.1123 0.0256 0.5299 0.071 Uiso 1 1 calc GR . . . .
C25 C -0.08667(15) -0.11917(10) 0.56550(15) 0.0427(4) Uani 1 1 d . . . . .
H25A H -0.0189 -0.0932 0.6096 0.064 Uiso 1 1 calc GR . . . .
H25B H -0.0776 -0.1323 0.5026 0.064 Uiso 1 1 calc GR . . . .
H25C H -0.0965 -0.1630 0.5996 0.064 Uiso 1 1 calc GR . . . .
C26 C -0.43610(12) -0.05897(8) 0.75787(11) 0.0275(3) Uani 1 1 d . . . . .
C27 C -0.41631(14) -0.10174(9) 0.85476(11) 0.0324(3) Uani 1 1 d . . . . .
H27A H -0.3850 -0.1493 0.8499 0.049 Uiso 1 1 calc GR . . . .
H27B H -0.4887 -0.1077 0.8636 0.049 Uiso 1 1 calc GR . . . .
H27C H -0.3625 -0.0756 0.9127 0.049 Uiso 1 1 calc GR . . . .
C28 C -0.52109(12) -0.10027(9) 0.66867(12) 0.0335(3) Uani 1 1 d . . . . .
H28A H -0.5361 -0.0728 0.6064 0.050 Uiso 1 1 calc GR . . . .
H28B H -0.5923 -0.1069 0.6795 0.050 Uiso 1 1 calc GR . . . .
H28C H -0.4893 -0.1475 0.6630 0.050 Uiso 1 1 calc GR . . . .
C29 C -0.48850(15) 0.01482(10) 0.76481(14) 0.0411(4) Uani 1 1 d . . . . .
H29A H -0.4360 0.0417 0.8226 0.062 Uiso 1 1 calc GR . . . .
H29B H -0.5607 0.0075 0.7736 0.062 Uiso 1 1 calc GR . . . .
H29C H -0.5022 0.0422 0.7027 0.062 Uiso 1 1 calc GR . . . .
C30 C 0.15103(11) -0.03127(7) 0.86615(9) 0.0214(3) Uani 1 1 d . . . . .
C31 C 0.11481(12) -0.10275(8) 0.86591(11) 0.0263(3) Uani 1 1 d . . . . .
H31 H 0.0373 -0.1143 0.8286 0.032 Uiso 1 1 calc R . . . .
C32 C 0.18844(14) -0.15721(8) 0.91834(12) 0.0331(3) Uani 1 1 d . . . . .
H32 H 0.1605 -0.2048 0.9187 0.040 Uiso 1 1 calc R . . . .
C33 C 0.30279(15) -0.14222(9) 0.97024(12) 0.0360(4) Uani 1 1 d . . . . .
H33 H 0.3535 -0.1792 1.0069 0.043 Uiso 1 1 calc R . . . .
C34 C 0.34234(13) -0.07293(9) 0.96812(11) 0.0347(4) Uani 1 1 d . . . . .
H34 H 0.4211 -0.0626 1.0014 0.042 Uiso 1 1 calc R . . . .
C35 C 0.26719(12) -0.01827(8) 0.91744(11) 0.0282(3) Uani 1 1 d . . . . .
H35 H 0.2957 0.0292 0.9177 0.034 Uiso 1 1 calc R . . . .
B1 B 0.06150(13) 0.03177(8) 0.81204(11) 0.0222(3) Uani 1 1 d D . . . .
C1A C -0.0737(4) 0.0514(2) 0.8998(3) 0.0165(13) Uani 0.250(4) 1 d D U P A 2
H1A H -0.1036 0.0647 0.9490 0.020 Uiso 0.250(4) 1 calc R . P A 2
N1A N 0.0256(3) 0.07061(19) 0.9002(3) 0.0136(12) Uani 0.250(4) 1 d D . P A 2

loop_
_atom_site_aniso_label
_atom_site_aniso_U_11
_atom_site_aniso_U_22
_atom_site_aniso_U_33
_atom_site_aniso_U_23
_atom_site_aniso_U_13
_atom_site_aniso_U_12
O1 0.0358(6) 0.0203(5) 0.0225(5) -0.0021(4) 0.0044(4) -0.0027(4)
O2 0.0211(5) 0.0329(6) 0.0390(6) 0.0120(5) -0.0010(4) -0.0072(4)
N1 0.0195(8) 0.0178(8) 0.0190(8) 0.0013(6) 0.0074(7) -0.0001(6)
C1 0.0253(10) 0.0213(9) 0.0180(9) 0.0035(7) 0.0095(8) 0.0028(8)
C2 0.0253(7) 0.0169(6) 0.0295(7) 0.0023(5) -0.0030(6) -0.0019(5)
C3 0.0279(7) 0.0188(6) 0.0230(6) -0.0014(5) -0.0032(5) 0.0047(5)
C4 0.0219(6) 0.0227(6) 0.0253(7) 0.0007(5) 0.0029(5) 0.0032(5)
C5 0.0179(6) 0.0188(6) 0.0278(7) 0.0000(5) 0.0033(5) -0.0028(5)
C6 0.0229(6) 0.0175(6) 0.0260(7) 0.0006(5) 0.0041(5) 0.0008(5)
C7 0.0225(6) 0.0228(7) 0.0304(7) 0.0055(5) 0.0073(5) -0.0002(5)
C8 0.0339(8) 0.0347(8) 0.0304(7) 0.0001(6) 0.0131(6) 0.0012(6)
C9 0.0476(9) 0.0348(8) 0.0303(8) 0.0041(6) 0.0129(7) -0.0010(7)
C10 0.0450(10) 0.0535(11) 0.0444(10) 0.0032(8) 0.0238(8) 0.0126(8)
C11 0.0398(9) 0.0505(10) 0.0416(9) -0.0018(8) 0.0204(8) -0.0138(8)
C12 0.0367(8) 0.0226(7) 0.0276(7) -0.0016(5) 0.0092(6) 0.0010(6)
C13 0.121(2) 0.0472(11) 0.0487(12) -0.0108(9) 0.0519(14) -0.0199(13)
C14 0.0479(10) 0.0274(8) 0.0364(8) -0.0047(6) 0.0092(7) 0.0097(7)
C15 0.0455(10) 0.0524(11) 0.0457(10) -0.0267(9) -0.0093(8) 0.0138(9)
C16 0.0225(7) 0.0166(6) 0.0443(9) 0.0054(6) -0.0097(6) -0.0043(5)
C17 0.0197(6) 0.0234(7) 0.0427(8) 0.0115(6) 0.0000(6) -0.0012(5)
C18 0.0193(6) 0.0235(7) 0.0360(8) 0.0078(6) 0.0026(6) 0.0030(5)
C19 0.0183(6) 0.0192(6) 0.0272(7) -0.0008(5) 0.0008(5) 0.0006(5)
C20 0.0232(6) 0.0179(6) 0.0265(7) -0.0010(5) 0.0001(5) 0.0030(5)
C21 0.0342(8) 0.0181(6) 0.0252(7) -0.0008(5) -0.0020(6) 0.0043(5)
C22 0.0233(7) 0.0412(9) 0.0406(9) 0.0117(7) 0.0109(6) 0.0074(6)
C23 0.0339(8) 0.0599(11) 0.0355(9) -0.0047(8) 0.0126(7) 0.0039(8)
C24 0.0352(9) 0.0560(11) 0.0498(10) 0.0237(9) 0.0158(8) 0.0121(8)
C25 0.0320(8) 0.0478(10) 0.0493(10) 0.0110(8) 0.0164(8) 0.0141(7)
C26 0.0248(7) 0.0286(7) 0.0251(7) -0.0015(6) 0.0048(5) 0.0060(6)
C27 0.0336(8) 0.0326(8) 0.0279(7) -0.0006(6) 0.0081(6) 0.0058(6)
C28 0.0201(7) 0.0469(9) 0.0292(7) -0.0015(7) 0.0045(6) -0.0026(6)
C29 0.0418(9) 0.0387(9) 0.0413(9) 0.0044(7) 0.0142(7) 0.0194(7)
C30 0.0245(6) 0.0241(6) 0.0164(6) -0.0013(5) 0.0087(5) 0.0019(5)
C31 0.0278(7) 0.0262(7) 0.0267(7) 0.0003(5) 0.0123(6) 0.0017(5)
C32 0.0445(9) 0.0250(7) 0.0328(8) 0.0023(6) 0.0179(7) 0.0076(6)
C33 0.0418(9) 0.0364(8) 0.0278(7) 0.0023(6) 0.0109(7) 0.0183(7)
C34 0.0271(7) 0.0439(9) 0.0270(7) -0.0046(6) 0.0032(6) 0.0087(6)
C35 0.0272(7) 0.0295(7) 0.0240(7) -0.0051(6) 0.0053(6) 0.0010(6)
B1 0.0238(7) 0.0243(7) 0.0223(7) 0.0031(6) 0.0129(6) 0.0034(6)
C1A 0.016(2) 0.014(2) 0.017(2) -0.0046(18) 0.0025(19) -0.0061(19)
N1A 0.015(2) 0.012(2) 0.013(2) -0.0004(16) 0.0046(18) -0.0049(17)

loop_
_atom_type_symbol
_atom_type_description
_atom_type_scat_dispersion_real
_atom_type_scat_dispersion_imag
_atom_type_scat_source
C C 0.0033 0.0016 'International Tables Vol C Tables 4.2.6.8 and 6.1.1.4'
H H 0.0000 0.0000 'International Tables Vol C Tables 4.2.6.8 and 6.1.1.4'
B B 0.0013 0.0007 'International Tables Vol C Tables 4.2.6.8 and 6.1.1.4'
N N 0.0061 0.0033 'International Tables Vol C Tables 4.2.6.8 and 6.1.1.4'
O O 0.0106 0.0060 'International Tables Vol C Tables 4.2.6.8 and 6.1.1.4'

loop_
_geom_angle_atom_site_label_1
_geom_angle_atom_site_label_2
_geom_angle_atom_site_label_3
_geom_angle
C3 O1 B1 117.05(11)
C17 O2 B1 111.58(12)
C1 N1 C16 125.98(16)
C1 N1 B1 120.08(15)
C16 N1 B1 113.07(14)
N1 C1 H1 122.1
N1 C1 C2 115.83(17)
C2 C1 H1 122.1
C3 C2 C1 122.26(14)
C3 C2 N1A 90.25(18)
C7 C2 C1 114.60(14)
C7 C2 C3 121.77(13)
C7 C2 N1A 148.0(2)
O1 C3 C2 119.82(13)
O1 C3 C4 120.84(14)
C2 C3 C4 119.25(13)
C3 C4 C8 121.07(13)
C5 C4 C3 116.61(13)
C5 C4 C8 122.30(13)
C4 C5 H5 117.6
C4 C5 C6 124.87(12)
C6 C5 H5 117.6
C5 C6 C12 120.27(12)
C7 C6 C5 117.04(13)
C7 C6 C12 122.64(13)
C2 C7 H7 119.8
C6 C7 C2 120.37(13)
C6 C7 H7 119.8
C4 C8 C9 109.67(13)
C4 C8 C10 109.92(13)
C4 C8 C11 111.69(13)
C9 C8 C10 109.39(14)
C11 C8 C9 108.07(14)
C11 C8 C10 108.05(14)
C8 C9 H9A 109.5
C8 C9 H9B 109.5
C8 C9 H9C 109.5
H9A C9 H9B 109.5
H9A C9 H9C 109.5
H9B C9 H9C 109.5
C8 C10 H10A 109.5
C8 C10 H10B 109.5
C8 C10 H10C 109.5
H10A C10 H10B 109.5
H10A C10 H10C 109.5
H10B C10 H10C 109.5
C8 C11 H11A 109.5
C8 C11 H11B 109.5
C8 C11 H11C 109.5
H11A C11 H11B 109.5
H11A C11 H11C 109.5
H11B C11 H11C 109.5
C13 C12 C6 112.10(13)
C13 C12 C14 108.29(16)
C13 C12 C15 108.16(17)
C14 C12 C6 108.99(12)
C15 C12 C6 110.97(13)
C15 C12 C14 108.22(14)
C12 C13 H13A 109.5
C12 C13 H13B 109.5
C12 C13 H13C 109.5
H13A C13 H13B 109.5
H13A C13 H13C 109.5
H13B C13 H13C 109.5
C12 C14 H14A 109.5
C12 C14 H14B 109.5
C12 C14 H14C 109.5
H14A C14 H14B 109.5
H14A C14 H14C 109.5
H14B C14 H14C 109.5
C12 C15 H15A 109.5
C12 C15 H15B 109.5
C12 C15 H15C 109.5
H15A C15 H15B 109.5
H15A C15 H15C 109.5
H15B C15 H15C 109.5
C17 C16 N1 101.78(14)
C17 C16 C1A 136.4(2)
C21 C16 N1 134.79(16)
C21 C16 C17 123.31(13)
C21 C16 C1A 99.1(2)
O2 C17 C16 115.25(13)
O2 C17 C18 125.09(16)
C18 C17 C16 119.65(14)
C17 C18 C19 115.75(14)
C17 C18 C22 121.22(14)
C19 C18 C22 123.03(13)
C18 C19 H19 117.3
C20 C19 C18 125.46(13)
C20 C19 H19 117.3
C19 C20 C21 117.17(14)
C19 C20 C26 122.74(12)
C21 C20 C26 120.03(13)
C16 C21 C20 118.61(15)
C16 C21 H21 120.7
C20 C21 H21 120.7
C18 C22 C24 110.17(15)
C18 C22 C25 110.01(13)
C23 C22 C18 111.74(13)
C23 C22 C24 108.41(15)
C23 C22 C25 107.39(15)
C25 C22 C24 109.04(14)
C22 C23 H23A 109.5
C22 C23 H23B 109.5
C22 C23 H23C 109.5
H23A C23 H23B 109.5
H23A C23 H23C 109.5
H23B C23 H23C 109.5
C22 C24 H24A 109.5
C22 C24 H24B 109.5
C22 C24 H24C 109.5
H24A C24 H24B 109.5
H24A C24 H24C 109.5
H24B C24 H24C 109.5
C22 C25 H25A 109.5
C22 C25 H25B 109.5
C22 C25 H25C 109.5
H25A C25 H25B 109.5
H25A C25 H25C 109.5
H25B C25 H25C 109.5
C20 C26 C29 108.13(13)
C27 C26 C20 110.35(12)
C27 C26 C29 109.15(13)
C28 C26 C20 112.36(12)
C28 C26 C27 108.60(13)
C28 C26 C29 108.19(13)
C26 C27 H27A 109.5
C26 C27 H27B 109.5
C26 C27 H27C 109.5
H27A C27 H27B 109.5
H27A C27 H27C 109.5
H27B C27 H27C 109.5
C26 C28 H28A 109.5
C26 C28 H28B 109.5
C26 C28 H28C 109.5
H28A C28 H28B 109.5
H28A C28 H28C 109.5
H28B C28 H28C 109.5
C26 C29 H29A 109.5
C26 C29 H29B 109.5
C26 C29 H29C 109.5
H29A C29 H29B 109.5
H29A C29 H29C 109.5
H29B C29 H29C 109.5
C31 C30 B1 120.87(12)
C35 C30 C31 116.38(13)
C35 C30 B1 122.74(12)
C30 C31 H31 118.9
C32 C31 C30 122.17(14)
C32 C31 H31 118.9
C31 C32 H32 120.0
C33 C32 C31 119.96(15)
C33 C32 H32 120.0
C32 C33 H33 120.3
C34 C33 C32 119.32(14)
C34 C33 H33 120.3
C33 C34 H34 119.9
C33 C34 C35 120.23(15)
C35 C34 H34 119.9
C30 C35 H35 119.1
C34 C35 C30 121.84(14)
C34 C35 H35 119.1
O1 B1 O2 112.75(11)
O1 B1 N1 111.33(12)
O1 B1 C30 113.77(11)
O1 B1 N1A 84.42(15)
O2 B1 N1 95.13(11)
O2 B1 C30 111.61(11)
O2 B1 N1A 124.55(17)
N1 B1 C30 110.81(11)
C30 B1 N1A 107.22(16)
C16 C1A H1A 125.5
N1A C1A C16 109.0(3)
N1A C1A H1A 125.5
C2 N1A B1 123.7(3)
C1A N1A C2 120.0(3)
C1A N1A B1 114.8(3)

loop_
_geom_bond_atom_site_label_1
_geom_bond_atom_site_label_2
_geom_bond_distance
O1 C3 1.3506(17)
O1 B1 1.4536(18)
O2 C17 1.3554(18)
O2 B1 1.4774(19)
N1 C1 1.280(2)
N1 C16 1.4149(19)
N1 B1 1.596(2)
C1 H1 0.9500
C1 C2 1.480(2)
C2 C3 1.401(2)
C2 C7 1.394(2)
C2 N1A 1.440(3)
C3 C4 1.416(2)
C4 C5 1.3879(19)
C4 C8 1.529(2)
C5 H5 0.9500
C5 C6 1.406(2)
C6 C7 1.3784(19)
C6 C12 1.5347(19)
C7 H7 0.9500
C8 C9 1.540(2)
C8 C10 1.541(2)
C8 C11 1.530(2)
C9 H9A 0.9800
C9 H9B 0.9800
C9 H9C 0.9800
C10 H10A 0.9800
C10 H10B 0.9800
C10 H10C 0.9800
C11 H11A 0.9800
C11 H11B 0.9800
C11 H11C 0.9800
C12 C13 1.525(3)
C12 C14 1.529(2)
C12 C15 1.527(2)
C13 H13A 0.9800
C13 H13B 0.9800
C13 H13C 0.9800
C14 H14A 0.9800
C14 H14B 0.9800
C14 H14C 0.9800
C15 H15A 0.9800
C15 H15B 0.9800
C15 H15C 0.9800
C16 C17 1.397(3)
C16 C21 1.387(2)
C16 C1A 1.549(4)
C17 C18 1.395(2)
C18 C19 1.405(2)
C18 C22 1.530(2)
C19 H19 0.9500
C19 C20 1.395(2)
C20 C21 1.3963(19)
C20 C26 1.533(2)
C21 H21 0.9500
C22 C23 1.525(2)
C22 C24 1.541(2)
C22 C25 1.539(2)
C23 H23A 0.9800
C23 H23B 0.9800
C23 H23C 0.9800
C24 H24A 0.9800
C24 H24B 0.9800
C24 H24C 0.9800
C25 H25A 0.9800
C25 H25B 0.9800
C25 H25C 0.9800
C26 C27 1.533(2)
C26 C28 1.529(2)
C26 C29 1.540(2)
C27 H27A 0.9800
C27 H27B 0.9800
C27 H27C 0.9800
C28 H28A 0.9800
C28 H28B 0.9800
C28 H28C 0.9800
C29 H29A 0.9800
C29 H29B 0.9800
C29 H29C 0.9800
C30 C31 1.4011(19)
C30 C35 1.398(2)
C30 B1 1.609(2)
C31 H31 0.9500
C31 C32 1.387(2)
C32 H32 0.9500
C32 C33 1.386(2)
C33 H33 0.9500
C33 C34 1.383(3)
C34 H34 0.9500
C34 C35 1.392(2)
C35 H35 0.9500
B1 N1A 1.658(4)
C1A H1A 0.9500
C1A N1A 1.307(4)

loop_
_geom_torsion_atom_site_label_1
_geom_torsion_atom_site_label_2
_geom_torsion_atom_site_label_3
_geom_torsion_atom_site_label_4
_geom_torsion
O1 C3 C4 C5 179.70(12)
O1 C3 C4 C8 0.8(2)
O1 B1 N1A C2 -21.6(3)
O1 B1 N1A C1A 144.5(4)
O2 C17 C18 C19 -176.95(13)
O2 C17 C18 C22 3.3(2)
O2 B1 N1A C2 -135.5(3)
O2 B1 N1A C1A 30.6(4)
N1 C1 C2 C3 16.9(2)
N1 C1 C2 C7 -176.29(14)
N1 C16 C17 O2 -0.29(16)
N1 C16 C17 C18 -179.32(13)
N1 C16 C21 C20 176.57(15)
C1 N1 C16 C17 158.05(16)
C1 N1 C16 C21 -17.9(3)
C1 N1 B1 O1 -36.10(19)
C1 N1 B1 O2 -152.97(14)
C1 N1 B1 C30 91.58(17)
C1 C2 C3 O1 -13.9(2)
C1 C2 C3 C4 162.80(13)
C1 C2 C7 C6 -166.26(13)
C2 C3 C4 C5 3.05(19)
C2 C3 C4 C8 -175.84(13)
C3 O1 B1 O2 144.25(12)
C3 O1 B1 N1 38.71(16)
C3 O1 B1 C30 -87.36(14)
C3 O1 B1 N1A 19.02(18)
C3 C2 C7 C6 0.6(2)
C3 C2 N1A B1 14.6(3)
C3 C2 N1A C1A -150.8(4)
C3 C4 C5 C6 -0.8(2)
C3 C4 C8 C9 57.69(18)
C3 C4 C8 C10 -62.61(18)
C3 C4 C8 C11 177.47(13)
C4 C5 C6 C7 -1.5(2)
C4 C5 C6 C12 -178.92(13)
C5 C4 C8 C9 -121.13(15)
C5 C4 C8 C10 118.57(16)
C5 C4 C8 C11 -1.4(2)
C5 C6 C7 C2 1.64(19)
C5 C6 C12 C13 -176.03(16)
C5 C6 C12 C14 64.11(17)
C5 C6 C12 C15 -54.97(19)
C7 C2 C3 O1 -179.73(12)
C7 C2 C3 C4 -3.0(2)
C7 C2 N1A B1 -165.1(2)
C7 C2 N1A C1A 29.5(6)
C7 C6 C12 C13 6.8(2)
C7 C6 C12 C14 -113.11(16)
C7 C6 C12 C15 127.82(16)
C8 C4 C5 C6 178.06(13)
C12 C6 C7 C2 178.94(13)
C16 N1 C1 C2 -159.60(14)
C16 N1 B1 O1 133.82(13)
C16 N1 B1 O2 16.95(14)
C16 N1 B1 C30 -98.50(14)
C16 C17 C18 C19 2.0(2)
C16 C17 C18 C22 -177.76(13)
C16 C1A N1A C2 160.0(3)
C16 C1A N1A B1 -6.7(5)
C17 O2 B1 O1 -132.11(12)
C17 O2 B1 N1 -16.41(14)
C17 O2 B1 C30 98.38(13)
C17 O2 B1 N1A -32.9(2)
C17 C16 C21 C20 1.3(2)
C17 C16 C1A N1A -13.9(5)
C17 C18 C19 C20 0.1(2)
C17 C18 C22 C23 176.71(14)
C17 C18 C22 C24 -62.71(18)
C17 C18 C22 C25 57.52(19)
C18 C19 C20 C21 -1.4(2)
C18 C19 C20 C26 175.83(13)
C19 C18 C22 C23 -3.0(2)
C19 C18 C22 C24 117.58(15)
C19 C18 C22 C25 -122.19(15)
C19 C20 C21 C16 0.71(19)
C19 C20 C26 C27 126.82(14)
C19 C20 C26 C28 5.45(19)
C19 C20 C26 C29 -113.87(15)
C21 C16 C17 O2 176.25(13)
C21 C16 C17 C18 -2.8(2)
C21 C16 C1A N1A 178.9(3)
C21 C20 C26 C27 -55.99(17)
C21 C20 C26 C28 -177.35(13)
C21 C20 C26 C29 63.32(17)
C22 C18 C19 C20 179.80(13)
C26 C20 C21 C16 -176.63(12)
C30 C31 C32 C33 -2.4(2)
C30 B1 N1A C2 91.6(3)
C30 B1 N1A C1A -102.3(4)
C31 C30 C35 C34 -1.9(2)
C31 C30 B1 O1 -173.22(12)
C31 C30 B1 O2 -44.25(17)
C31 C30 B1 N1 60.44(16)
C31 C30 B1 N1A 95.33(18)
C31 C32 C33 C34 -0.7(2)
C32 C33 C34 C35 2.4(2)
C33 C34 C35 C30 -1.0(2)
C35 C30 C31 C32 3.6(2)
C35 C30 B1 O1 8.29(18)
C35 C30 B1 O2 137.26(13)
C35 C30 B1 N1 -118.05(14)
C35 C30 B1 N1A -83.16(19)
B1 O1 C3 C2 -16.46(18)
B1 O1 C3 C4 166.91(12)
B1 O2 C17 C16 12.44(17)
B1 O2 C17 C18 -168.59(13)
B1 N1 C1 C2 8.9(2)
B1 N1 C16 C17 -11.17(15)
B1 N1 C16 C21 172.91(15)
B1 C30 C31 C32 -174.99(13)
B1 C30 C35 C34 176.68(13)
C1A C16 C17 O2 11.3(3)
C1A C16 C17 C18 -167.7(3)
C1A C16 C21 C20 170.9(2)
N1A C2 C3 O1 0.5(2)
N1A C2 C3 C4 177.14(19)
N1A C2 C7 C6 -179.7(3)
